data_7133362
loop_
_publ_author_name
'Reid, Amelia G.'
'Zelenke, Ethan A.'
'Moberg, Megan E.'
'Dickie, Diane A.'
'Machan, Charles W.'

_publ_section_title
;
 Improving co-electrocatalytic carbon dioxide reduction by optimizing the
 relative potentials of the redox mediator and catalyst.
;
_journal_issue 63
_journal_name_full 'Chemical communications (Cambridge, England)'
_journal_page_first 8208
_journal_page_last 8211
_journal_paper_doi 10.1039/d4cc01988a
_journal_volume 60
_journal_year 2024
_chemical_formula_sum 'C16 H10 O2 S'
_chemical_formula_weight 266.30
_chemical_name_common BNTD
_space_group_crystal_system triclinic
_space_group_IT_number 2
_space_group_name_Hall '-P 1'
_space_group_name_H-M_alt 'P -1'
_atom_sites_solution_hydrogens geom
_atom_sites_solution_primary dual
_audit_update_record
;
2024-04-24 deposited with the CCDC.	2024-07-09 downloaded from the CCDC.
;
_cell_angle_alpha 111.229(2)
_cell_angle_beta 102.154(2)
_cell_angle_gamma 93.290(2)
_cell_formula_units_Z 2
_cell_length_a 7.6112(4)
_cell_length_b 8.5345(5)
_cell_length_c 9.9571(6)
_cell_measurement_reflns_used 7590
_cell_measurement_temperature 100.(2)
_cell_measurement_theta_max 27.4683
_cell_measurement_theta_min 2.2656
_cell_volume 583.02(6)
_computing_cell_refinement 'SAINT V8.40B (Bruker AXS LLC, 2019)'
_computing_data_collection 'Bruker Instrument Service v8.5.0.27'
_computing_data_reduction 'SAINT V8.40B (Bruker AXS LLC, 2019)'
_computing_structure_refinement 'SHELXL-2019/1 (Sheldrick, 2019)'
_computing_structure_solution 'SHELXT 2018/2 (Sheldrick, 2018)'
_diffrn_ambient_temperature 100.(2)
_diffrn_detector_area_resol_mean 7.3910
_diffrn_measured_fraction_theta_full 0.997
_diffrn_measured_fraction_theta_max 0.997
_diffrn_measurement_device 'Kappa four-circle diffractometer'
_diffrn_measurement_device_type 'Bruker D8 Venture'
_diffrn_measurement_method '\f and \w scans'
_diffrn_radiation_monochromator 'HELIOS double bounce multilayer mirror'
_diffrn_radiation_type 'Mo K\a'
_diffrn_radiation_wavelength 0.71073
_diffrn_reflns_av_R_equivalents 0.0457
_diffrn_reflns_av_unetI/netI 0.0326
_diffrn_reflns_limit_h_max 9
_diffrn_reflns_limit_h_min -8
_diffrn_reflns_limit_k_max 11
_diffrn_reflns_limit_k_min -11
_diffrn_reflns_limit_l_max 12
_diffrn_reflns_limit_l_min -12
_diffrn_reflns_number 16732
_diffrn_reflns_theta_full 25.24
_diffrn_reflns_theta_max 27.48
_diffrn_reflns_theta_min 2.27
_diffrn_source 'micro-focus sealed X-ray tube'
_diffrn_source_current 1.4
_diffrn_source_power 0.07
_diffrn_source_type 'Incoatec I\mS 3.0'
_diffrn_source_voltage 50
_exptl_absorpt_coefficient_mu 0.270
_exptl_absorpt_correction_T_max 0.98
_exptl_absorpt_correction_T_min 0.90
_exptl_absorpt_correction_type multi-scan
_exptl_absorpt_process_details
;
Krause, L., Herbst-Irmer, R., Sheldrick, G. M., Stalke, D. (2015).
"Comparison of silver and molybdenum microfocus X-ray sources for
single-crystal structure determination"
J. Appl. Cryst. 48, 3-10.
doi:10.1107/S1600576714022985
;
_exptl_crystal_colour yellow
_exptl_crystal_density_diffrn 1.517
_exptl_crystal_density_method 'not measured'
_exptl_crystal_description plate
_exptl_crystal_F_000 276
_exptl_crystal_size_max 0.158
_exptl_crystal_size_mid 0.127
_exptl_crystal_size_min 0.081
_refine_diff_density_max 0.434
_refine_diff_density_min -0.368
_refine_ls_extinction_method none
_refine_ls_goodness_of_fit_ref 1.075
_refine_ls_hydrogen_treatment constr
_refine_ls_matrix_type full
_refine_ls_number_parameters 172
_refine_ls_number_reflns 2657
_refine_ls_number_restraints 0
_refine_ls_restrained_S_all 1.075
_refine_ls_R_factor_all 0.0452
_refine_ls_R_factor_gt 0.0399
_refine_ls_shift/su_max 0.000
_refine_ls_shift/su_mean 0.000
_refine_ls_structure_factor_coef Fsqd
_refine_ls_weighting_details 'w=1/[\s^2^(Fo^2^)+(0.0509P)^2^+0.4148P] where P=(Fo^2^+2Fc^2^)/3'
_refine_ls_weighting_scheme calc
_refine_ls_wR_factor_gt 0.1051
_refine_ls_wR_factor_ref 0.1089
_reflns_Friedel_coverage 0.000
_reflns_number_gt 2350
_reflns_number_total 2657
_reflns_threshold_expression 'I > 2\s(I)'
_cod_data_source_file d4cc01988a2.cif
_cod_data_source_block BNTD
_cod_depositor_comments
;
The following automatic conversions were performed:

data item '_exptl_absorpt_correction_type' value 'Multi-Scan' was
changed to 'multi-scan' in accordance with the
/home/data/users/saulius/crontab/automatic-downloads/rss-feeds/RSC/lib/dictionaries/cif_core.dic
dictionary named 'cif_core.dic' version 2.4.2 last updated on
2011-04-26.

Automatic conversion script
Id: cif_fix_values 8170 2020-07-09 18:12:32Z antanas 

 Adding full bibliography for 7133362.cif.
;
_cod_database_code 7133362

loop_
_space_group_symop_operation_xyz
'x, y, z'
'-x, -y, -z'

loop_
_atom_site_type_symbol
_atom_site_label
_atom_site_fract_x
_atom_site_fract_y
_atom_site_fract_z
_atom_site_U_iso_or_equiv
_atom_site_adp_type
_atom_site_calc_flag
_atom_site_refinement_flags_adp
_atom_site_refinement_flags_occupancy
_atom_site_refinement_flags_posn
_atom_site_occupancy
_atom_site_disorder_assembly
_atom_site_disorder_group
S S1 0.09697(6) 0.73223(5) 0.31613(5) 0.01980(14) Uani d . . . 1 . .
O O1 -0.06620(17) 0.80604(16) 0.33438(15) 0.0277(3) Uani d . . . 1 . .
O O2 0.19326(18) 0.77703(16) 0.22180(14) 0.0256(3) Uani d . . . 1 . .
C C1 0.0558(2) 0.5118(2) 0.26640(19) 0.0187(3) Uani d . . . 1 . .
C C2 -0.0539(2) 0.3986(2) 0.13312(19) 0.0206(3) Uani d . . . 1 . .
H H2 -0.113628 0.436511 0.059174 0.025000 Uiso calc U . R 1 . .
C C3 -0.0742(2) 0.2273(2) 0.11043(19) 0.0225(4) Uani d . . . 1 . .
H H3 -0.146329 0.145521 0.019001 0.027000 Uiso calc U . R 1 . .
C C4 0.0113(2) 0.1764(2) 0.2221(2) 0.0229(4) Uani d . . . 1 . .
H H4 -0.005582 0.059503 0.206734 0.027000 Uiso calc U . R 1 . .
C C5 0.1212(2) 0.2925(2) 0.35594(19) 0.0210(3) Uani d . . . 1 . .
H H5 0.178124 0.254467 0.430659 0.025000 Uiso calc U . R 1 . .
C C6 0.1478(2) 0.4651(2) 0.38056(18) 0.0178(3) Uani d . . . 1 . .
C C7 0.2593(2) 0.6143(2) 0.50978(18) 0.0173(3) Uani d . . . 1 . .
C C8 0.3753(2) 0.6235(2) 0.64670(18) 0.0185(3) Uani d . . . 1 . .
C C9 0.4067(2) 0.4817(2) 0.68590(19) 0.0219(3) Uani d . . . 1 . .
H H9 0.349332 0.371295 0.617990 0.026000 Uiso calc U . R 1 . .
C C10 0.5186(2) 0.5009(2) 0.8202(2) 0.0250(4) Uani d . . . 1 . .
H H10 0.537733 0.403798 0.843580 0.030000 Uiso calc U . R 1 . .
C C11 0.6049(2) 0.6622(3) 0.9233(2) 0.0262(4) Uani d . . . 1 . .
H H11 0.681039 0.674081 1.016273 0.031000 Uiso calc U . R 1 . .
C C12 0.5792(2) 0.8017(2) 0.8894(2) 0.0245(4) Uani d . . . 1 . .
H H12 0.638113 0.910602 0.959572 0.029000 Uiso calc U . R 1 . .
C C13 0.4661(2) 0.7873(2) 0.75148(19) 0.0208(3) Uani d . . . 1 . .
C C14 0.4447(2) 0.9346(2) 0.7188(2) 0.0233(4) Uani d . . . 1 . .
H H14 0.507914 1.041696 0.789281 0.028000 Uiso calc U . R 1 . .
C C15 0.3353(2) 0.9253(2) 0.5884(2) 0.0225(4) Uani d . . . 1 . .
H H15 0.321097 1.023785 0.566135 0.027000 Uiso calc U . R 1 . .
C C16 0.2444(2) 0.7647(2) 0.48814(18) 0.0188(3) Uani d . . . 1 . .

loop_
_atom_site_aniso_label
_atom_site_aniso_U_11
_atom_site_aniso_U_22
_atom_site_aniso_U_33
_atom_site_aniso_U_12
_atom_site_aniso_U_13
_atom_site_aniso_U_23
S1 0.0220(2) 0.0180(2) 0.0208(2) 0.00365(15) 0.00497(16) 0.00906(16)
O1 0.0261(7) 0.0248(6) 0.0332(7) 0.0089(5) 0.0068(5) 0.0117(6)
O2 0.0319(7) 0.0238(6) 0.0239(6) 0.0009(5) 0.0068(5) 0.0129(5)
C1 0.0192(8) 0.0180(7) 0.0212(8) 0.0032(6) 0.0080(6) 0.0086(6)
C2 0.0183(8) 0.0236(8) 0.0212(8) 0.0019(6) 0.0055(6) 0.0099(7)
C3 0.0218(8) 0.0218(8) 0.0216(8) 0.0000(6) 0.0069(7) 0.0052(7)
C4 0.0263(9) 0.0177(8) 0.0256(9) 0.0020(6) 0.0105(7) 0.0072(7)
C5 0.0239(8) 0.0195(8) 0.0223(8) 0.0044(6) 0.0086(7) 0.0093(7)
C6 0.0182(7) 0.0187(8) 0.0187(8) 0.0035(6) 0.0086(6) 0.0075(6)
C7 0.0174(7) 0.0177(8) 0.0186(8) 0.0035(6) 0.0076(6) 0.0071(6)
C8 0.0170(7) 0.0212(8) 0.0195(8) 0.0042(6) 0.0086(6) 0.0077(6)
C9 0.0213(8) 0.0230(8) 0.0237(8) 0.0045(6) 0.0078(7) 0.0102(7)
C10 0.0234(8) 0.0311(9) 0.0272(9) 0.0084(7) 0.0094(7) 0.0165(8)
C11 0.0202(8) 0.0382(10) 0.0229(9) 0.0052(7) 0.0057(7) 0.0146(8)
C12 0.0203(8) 0.0299(9) 0.0207(8) -0.0004(7) 0.0055(7) 0.0071(7)
C13 0.0180(8) 0.0247(9) 0.0203(8) 0.0016(6) 0.0078(6) 0.0079(7)
C14 0.0249(8) 0.0191(8) 0.0245(9) 0.0000(6) 0.0096(7) 0.0051(7)
C15 0.0250(8) 0.0172(8) 0.0270(9) 0.0022(6) 0.0101(7) 0.0087(7)
C16 0.0203(8) 0.0190(8) 0.0190(8) 0.0036(6) 0.0079(6) 0.0074(6)

loop_
_atom_type_symbol
_atom_type_description
_atom_type_scat_dispersion_real
_atom_type_scat_dispersion_imag
_atom_type_scat_source
C C 0.0033 0.0016 'International Tables Vol C Tables 4.2.6.8 and 6.1.1.4'
H H 0.0000 0.0000 'International Tables Vol C Tables 4.2.6.8 and 6.1.1.4'
O O 0.0106 0.0060 'International Tables Vol C Tables 4.2.6.8 and 6.1.1.4'
S S 0.1246 0.1234 'International Tables Vol C Tables 4.2.6.8 and 6.1.1.4'

loop_
_geom_angle_atom_site_label_1
_geom_angle_atom_site_label_2
_geom_angle_atom_site_label_3
_geom_angle_site_symmetry_1
_geom_angle_site_symmetry_3
_geom_angle
_geom_angle_publ_flag
O1 S1 O2 . . 116.38(8) ?
O1 S1 C1 . . 110.63(8) ?
O2 S1 C1 . . 112.16(8) ?
O1 S1 C16 . . 111.64(8) ?
O2 S1 C16 . . 110.85(8) ?
C1 S1 C16 . . 92.77(8) ?
C2 C1 C6 . . 124.17(16) ?
C2 C1 S1 . . 124.68(13) ?
C6 C1 S1 . . 111.15(12) ?
C1 C2 C3 . . 117.93(16) ?
C1 C2 H2 . . 121.000000 ?
C3 C2 H2 . . 121.000000 ?
C4 C3 C2 . . 119.63(16) ?
C4 C3 H3 . . 120.200000 ?
C2 C3 H3 . . 120.200000 ?
C3 C4 C5 . . 121.61(16) ?
C3 C4 H4 . . 119.200000 ?
C5 C4 H4 . . 119.200000 ?
C4 C5 C6 . . 120.06(16) ?
C4 C5 H5 . . 120.000000 ?
C6 C5 H5 . . 120.000000 ?
C5 C6 C1 . . 116.56(15) ?
C5 C6 C7 . . 131.35(15) ?
C1 C6 C7 . . 112.08(14) ?
C16 C7 C8 . . 117.40(15) ?
C16 C7 C6 . . 112.10(14) ?
C8 C7 C6 . . 130.50(15) ?
C9 C8 C13 . . 117.57(15) ?
C9 C8 C7 . . 124.58(15) ?
C13 C8 C7 . . 117.84(15) ?
C10 C9 C8 . . 121.21(17) ?
C10 C9 H9 . . 119.400000 ?
C8 C9 H9 . . 119.400000 ?
C9 C10 C11 . . 120.89(17) ?
C9 C10 H10 . . 119.600000 ?
C11 C10 H10 . . 119.600000 ?
C12 C11 C10 . . 119.72(17) ?
C12 C11 H11 . . 120.100000 ?
C10 C11 H11 . . 120.100000 ?
C11 C12 C13 . . 121.20(17) ?
C11 C12 H12 . . 119.400000 ?
C13 C12 H12 . . 119.400000 ?
C12 C13 C14 . . 119.77(16) ?
C12 C13 C8 . . 119.40(16) ?
C14 C13 C8 . . 120.84(16) ?
C15 C14 C13 . . 121.19(16) ?
C15 C14 H14 . . 119.400000 ?
C13 C14 H14 . . 119.400000 ?
C14 C15 C16 . . 117.36(16) ?
C14 C15 H15 . . 121.300000 ?
C16 C15 H15 . . 121.300000 ?
C7 C16 C15 . . 125.35(16) ?
C7 C16 S1 . . 111.85(12) ?
C15 C16 S1 . . 122.80(13) ?

loop_
_geom_bond_atom_site_label_1
_geom_bond_atom_site_label_2
_geom_bond_site_symmetry_2
_geom_bond_distance
_geom_bond_publ_flag
S1 O1 . 1.4402(13) ?
S1 O2 . 1.4434(13) ?
S1 C1 . 1.7539(17) ?
S1 C16 . 1.7550(17) ?
C1 C2 . 1.380(2) ?
C1 C6 . 1.402(2) ?
C2 C3 . 1.390(2) ?
C2 H2 . 0.950000 ?
C3 C4 . 1.387(3) ?
C3 H3 . 0.950000 ?
C4 C5 . 1.392(2) ?
C4 H4 . 0.950000 ?
C5 C6 . 1.397(2) ?
C5 H5 . 0.950000 ?
C6 C7 . 1.492(2) ?
C7 C16 . 1.384(2) ?
C7 C8 . 1.432(2) ?
C8 C9 . 1.418(2) ?
C8 C13 . 1.431(2) ?
C9 C10 . 1.373(2) ?
C9 H9 . 0.950000 ?
C10 C11 . 1.403(3) ?
C10 H10 . 0.950000 ?
C11 C12 . 1.364(3) ?
C11 H11 . 0.950000 ?
C12 C13 . 1.418(2) ?
C12 H12 . 0.950000 ?
C13 C14 . 1.418(2) ?
C14 C15 . 1.359(3) ?
C14 H14 . 0.950000 ?
C15 C16 . 1.401(2) ?
C15 H15 . 0.950000 ?

loop_
_geom_torsion_atom_site_label_1
_geom_torsion_atom_site_label_2
_geom_torsion_atom_site_label_3
_geom_torsion_atom_site_label_4
_geom_torsion_site_symmetry_1
_geom_torsion_site_symmetry_2
_geom_torsion_site_symmetry_3
_geom_torsion_site_symmetry_4
_geom_torsion
_geom_torsion_publ_flag
O1 S1 C1 C2 . . . . 66.97(16) ?
O2 S1 C1 C2 . . . . -64.78(17) ?
C16 S1 C1 C2 . . . . -178.65(15) ?
O1 S1 C1 C6 . . . . -112.46(13) ?
O2 S1 C1 C6 . . . . 115.78(12) ?
C16 S1 C1 C6 . . . . 1.92(13) ?
C6 C1 C2 C3 . . . . -0.1(3) ?
S1 C1 C2 C3 . . . . -179.51(12) ?
C1 C2 C3 C4 . . . . 1.6(2) ?
C2 C3 C4 C5 . . . . -1.5(3) ?
C3 C4 C5 C6 . . . . -0.1(3) ?
C4 C5 C6 C1 . . . . 1.4(2) ?
C4 C5 C6 C7 . . . . -178.59(16) ?
C2 C1 C6 C5 . . . . -1.4(2) ?
S1 C1 C6 C5 . . . . 178.09(12) ?
C2 C1 C6 C7 . . . . 178.66(15) ?
S1 C1 C6 C7 . . . . -1.90(17) ?
C5 C6 C7 C16 . . . . -179.13(16) ?
C1 C6 C7 C16 . . . . 0.86(19) ?
C5 C6 C7 C8 . . . . 1.2(3) ?
C1 C6 C7 C8 . . . . -178.82(16) ?
C16 C7 C8 C9 . . . . -179.51(15) ?
C6 C7 C8 C9 . . . . 0.2(3) ?
C16 C7 C8 C13 . . . . 0.4(2) ?
C6 C7 C8 C13 . . . . -179.92(15) ?
C13 C8 C9 C10 . . . . 0.7(2) ?
C7 C8 C9 C10 . . . . -179.34(15) ?
C8 C9 C10 C11 . . . . 0.2(3) ?
C9 C10 C11 C12 . . . . -0.7(3) ?
C10 C11 C12 C13 . . . . 0.1(3) ?
C11 C12 C13 C14 . . . . -178.95(16) ?
C11 C12 C13 C8 . . . . 0.9(3) ?
C9 C8 C13 C12 . . . . -1.3(2) ?
C7 C8 C13 C12 . . . . 178.78(15) ?
C9 C8 C13 C14 . . . . 178.56(15) ?
C7 C8 C13 C14 . . . . -1.4(2) ?
C12 C13 C14 C15 . . . . -179.09(16) ?
C8 C13 C14 C15 . . . . 1.1(3) ?
C13 C14 C15 C16 . . . . 0.2(2) ?
C8 C7 C16 C15 . . . . 0.9(2) ?
C6 C7 C16 C15 . . . . -178.81(15) ?
C8 C7 C16 S1 . . . . -179.68(11) ?
C6 C7 C16 S1 . . . . 0.59(17) ?
C14 C15 C16 C7 . . . . -1.2(3) ?
C14 C15 C16 S1 . . . . 179.41(13) ?
O1 S1 C16 C7 . . . . 112.06(13) ?
O2 S1 C16 C7 . . . . -116.43(12) ?
C1 S1 C16 C7 . . . . -1.43(13) ?
O1 S1 C16 C15 . . . . -68.51(16) ?
O2 S1 C16 C15 . . . . 62.99(16) ?
C1 S1 C16 C15 . . . . 177.99(14) ?
